data_4074721
loop_
_publ_author_name
'Chen, Ming-Chou'
'Roberts, John A. S.'
'Seyam, Afif M.'
'Li, Liting'
'Zuccaccia, Cristiano'
'Stahl, Nicholas G.'
'Marks, Tobin J.'

_publ_section_title
;
 Diversity in Weakly Coordinating Anions. Mono- and Polynuclear
 Halo(perfluoroaryl)metalates as Cocatalysts for Stereospecific Olefin
 Polymerization:&#x00A0; Synthesis, Structure, and Reactivity
;
_journal_issue 11
_journal_name_full Organometallics
_journal_page_first 2833
_journal_paper_doi 10.1021/om0508334
_journal_volume 25
_journal_year 2006
_chemical_formula_sum 'C43.5 H21 Al F15.5 Zr'
_chemical_formula_weight 956.30
_chemical_name_systematic
; 
 ? 
;
_space_group_IT_number 15
_symmetry_cell_setting monoclinic
_symmetry_space_group_name_Hall '-C 2yc'
_symmetry_space_group_name_H-M 'C 1 2/c 1'
_atom_sites_solution_hydrogens geom
_atom_sites_solution_primary direct
_atom_sites_solution_secondary difmap
_audit_creation_method SHELXL-97
_cell_angle_alpha 90.00
_cell_angle_beta 101.2370(10)
_cell_angle_gamma 90.00
_cell_formula_units_Z 8
_cell_length_a 11.9646(8)
_cell_length_b 21.1165(14)
_cell_length_c 30.680(2)
_cell_measurement_temperature 153(2)
_cell_volume 7602.7(9)
_computing_cell_refinement 'Bruker SMART'
_computing_data_collection 'Bruker SMART'
_computing_data_reduction 'Bruker SAINT'
_computing_molecular_graphics 'Bruker SHELXTL'
_computing_publication_material 'Bruker SHELXTL'
_computing_structure_refinement 'SHELXL-97 (Sheldrick, 1997)'
_computing_structure_solution 'SHELXS-97 (Sheldrick, 1990)'
_diffrn_ambient_temperature 153(2)
_diffrn_measured_fraction_theta_full 1.000
_diffrn_measured_fraction_theta_max 0.930
_diffrn_measurement_device_type 'CCD area detector'
_diffrn_measurement_method 'phi and omega scans'
_diffrn_radiation_monochromator graphite
_diffrn_radiation_source 'fine-focus sealed tube'
_diffrn_radiation_type MoK\a
_diffrn_radiation_wavelength 0.71073
_diffrn_reflns_av_R_equivalents 0.0387
_diffrn_reflns_av_sigmaI/netI 0.0397
_diffrn_reflns_limit_h_max 16
_diffrn_reflns_limit_h_min -15
_diffrn_reflns_limit_k_max 27
_diffrn_reflns_limit_k_min -27
_diffrn_reflns_limit_l_max 41
_diffrn_reflns_limit_l_min -40
_diffrn_reflns_number 35163
_diffrn_reflns_theta_full 25.00
_diffrn_reflns_theta_max 28.93
_diffrn_reflns_theta_min 1.35
_exptl_absorpt_coefficient_mu 0.422
_exptl_absorpt_correction_T_max 0.989
_exptl_absorpt_correction_T_min 0.727662
_exptl_absorpt_correction_type multi-scan
_exptl_crystal_colour red
_exptl_crystal_density_diffrn 1.671
_exptl_crystal_density_method 'not measured'
_exptl_crystal_description plate
_exptl_crystal_F_000 3796
_exptl_crystal_size_max 0.438
_exptl_crystal_size_mid 0.252
_exptl_crystal_size_min 0.026
_refine_diff_density_max 1.355
_refine_diff_density_min -0.403
_refine_diff_density_rms 0.103
_refine_ls_extinction_method none
_refine_ls_goodness_of_fit_ref 1.089
_refine_ls_hydrogen_treatment constr
_refine_ls_matrix_type full
_refine_ls_number_parameters 582
_refine_ls_number_reflns 9362
_refine_ls_number_restraints 0
_refine_ls_restrained_S_all 1.089
_refine_ls_R_factor_all 0.0747
_refine_ls_R_factor_gt 0.0463
_refine_ls_shift/su_max 0.008
_refine_ls_shift/su_mean 0.000
_refine_ls_structure_factor_coef Fsqd
_refine_ls_weighting_details 'calc w=1/[\s^2^(Fo^2^)+(0.0650P)^2^+15.0817P] where P=(Fo^2^+2Fc^2^)/3'
_refine_ls_weighting_scheme calc
_refine_ls_wR_factor_gt 0.1161
_refine_ls_wR_factor_ref 0.1360
_reflns_number_gt 6755
_reflns_number_total 9362
_reflns_threshold_expression >2sigma(I)
_cod_data_source_file om0508334si20050927_045821.cif
_cod_data_source_block 19
_cod_depositor_comments
;
The following automatic conversions were performed:

'_symmetry_cell_setting' value 'Monoclinic' changed to 'monoclinic'
according to /home/saulius/struct/CIF-dictionaries/cif_core.dic
dictionary named 'cif_core.dic' version 2.4.1 from 2010-06-29.

Automatic conversion script
Id: cif_fix_values 1715 2011-07-08 13:25:40Z adriana 
;
_cod_original_cell_volume 7602.8(9)
_cod_original_sg_symbol_H-M C2/c
_cod_original_formula_sum 'C43.50 H21 Al F15.50 Zr'
_cod_database_code 4074721

loop_
_symmetry_equiv_pos_as_xyz
'x, y, z'
'-x, y, -z+1/2'
'x+1/2, y+1/2, z'
'-x+1/2, y+1/2, -z+1/2'
'-x, -y, -z'
'x, -y, z-1/2'
'-x+1/2, -y+1/2, -z'
'x+1/2, -y+1/2, z-1/2'

loop_
_atom_site_label
_atom_site_type_symbol
_atom_site_fract_x
_atom_site_fract_y
_atom_site_fract_z
_atom_site_U_iso_or_equiv
_atom_site_adp_type
_atom_site_occupancy
_atom_site_symmetry_multiplicity
_atom_site_calc_flag
_atom_site_refinement_flags
Al1 Al 0.34806(7) 0.17233(4) 0.23772(3) 0.02453(19) Uani 1 1 d .
C1 C 0.6892(3) -0.04785(17) 0.09008(12) 0.0383(8) Uani 1 1 d .
H1A H 0.6471 -0.0340 0.1127 0.057 Uiso 1 1 calc R
H1B H 0.7681 -0.0575 0.1042 0.057 Uiso 1 1 calc R
H1C H 0.6532 -0.0859 0.0753 0.057 Uiso 1 1 calc R
C2 C 0.5000 0.0000 0.0000 0.0344(10) Uani 1 2 d S
C3 C 0.7711(3) 0.09913(16) 0.10146(11) 0.0351(7) Uani 1 1 d .
H3 H 0.8375 0.0881 0.1255 0.042 Uiso 1 1 calc R
C4 C 0.6554(3) 0.09557(17) 0.10540(12) 0.0428(9) Uani 1 1 d .
H4 H 0.6264 0.0795 0.1318 0.051 Uiso 1 1 calc R
C5 C 0.5902(3) 0.12367(16) 0.06805(13) 0.0417(9) Uani 1 1 d .
H5 H 0.5061 0.1310 0.0629 0.050 Uiso 1 1 calc R
C6 C 0.6644(3) 0.14547(15) 0.04019(12) 0.0365(8) Uani 1 1 d .
H6 H 0.6416 0.1727 0.0133 0.044 Uiso 1 1 calc R
C7 C 0.7783(3) 0.13148(14) 0.06134(11) 0.0314(7) Uani 1 1 d .
C8 C 0.8802(3) 0.12910(14) 0.03802(10) 0.0286(6) Uani 1 1 d .
C9 C 0.9936(3) 0.13211(16) 0.07129(11) 0.0342(7) Uani 1 1 d .
H9A H 1.0081 0.1758 0.0817 0.051 Uiso 1 1 calc R
H9B H 1.0553 0.1179 0.0568 0.051 Uiso 1 1 calc R
H9C H 0.9898 0.1046 0.0967 0.051 Uiso 1 1 calc R
C10 C 0.8790(3) 0.18498(15) 0.00616(11) 0.0338(7) Uani 1 1 d .
H10A H 0.8021 0.1902 -0.0116 0.051 Uiso 1 1 calc R
H10B H 0.9328 0.1769 -0.0135 0.051 Uiso 1 1 calc R
H10C H 0.9013 0.2237 0.0233 0.051 Uiso 1 1 calc R
C11 C 0.8584(3) 0.06365(14) 0.01481(10) 0.0259(6) Uani 1 1 d .
C12 C 0.8918(3) 0.00242(14) 0.03438(10) 0.0261(6) Uani 1 1 d .
C13 C 0.9681(3) -0.01801(15) 0.07351(11) 0.0303(7) Uani 1 1 d .
H13 H 1.0125 0.0122 0.0924 0.036 Uiso 1 1 calc R
C14 C 0.9776(3) -0.08116(15) 0.08394(11) 0.0336(7) Uani 1 1 d .
H14 H 1.0297 -0.0941 0.1098 0.040 Uiso 1 1 calc R
C15 C 0.9121(3) -0.12729(15) 0.05736(11) 0.0331(7) Uani 1 1 d .
H15 H 0.9193 -0.1705 0.0660 0.040 Uiso 1 1 calc R
C16 C 0.8383(3) -0.11074(14) 0.01919(10) 0.0288(6) Uani 1 1 d .
H16 H 0.7953 -0.1421 0.0010 0.035 Uiso 1 1 calc R
C17 C 0.8274(3) -0.04634(14) 0.00752(10) 0.0258(6) Uani 1 1 d .
C18 C 0.7579(2) -0.01615(14) -0.03026(10) 0.0256(6) Uani 1 1 d .
C19 C 0.6858(3) -0.04258(15) -0.06784(10) 0.0283(6) Uani 1 1 d .
H19 H 0.6776 -0.0872 -0.0708 0.034 Uiso 1 1 calc R
C20 C 0.6281(3) -0.00330(17) -0.09981(10) 0.0333(7) Uani 1 1 d .
H20 H 0.5798 -0.0206 -0.1253 0.040 Uiso 1 1 calc R
C21 C 0.6399(3) 0.06293(17) -0.09504(10) 0.0350(7) Uani 1 1 d .
H21 H 0.5969 0.0895 -0.1171 0.042 Uiso 1 1 calc R
C22 C 0.7113(3) 0.09044(15) -0.05963(10) 0.0313(7) Uani 1 1 d .
H22 H 0.7167 0.1353 -0.0574 0.038 Uiso 1 1 calc R
C23 C 0.7772(3) 0.05137(14) -0.02619(10) 0.0257(6) Uani 1 1 d .
C24 C 0.2932(3) 0.20801(14) 0.28955(10) 0.0259(6) Uani 1 1 d .
C25 C 0.3499(3) 0.24517(14) 0.32360(10) 0.0276(6) Uani 1 1 d .
C26 C 0.3036(3) 0.26473(14) 0.35915(10) 0.0297(6) Uani 1 1 d .
C27 C 0.1937(3) 0.24725(14) 0.36085(10) 0.0289(6) Uani 1 1 d .
C28 C 0.1316(3) 0.21119(15) 0.32740(10) 0.0283(6) Uani 1 1 d .
C29 C 0.1828(3) 0.19224(14) 0.29316(9) 0.0267(6) Uani 1 1 d .
C30 C 0.3240(3) 0.07898(14) 0.23336(10) 0.0265(6) Uani 1 1 d .
C31 C 0.3790(3) 0.03928(15) 0.26684(10) 0.0295(6) Uani 1 1 d .
C32 C 0.3701(3) -0.02582(16) 0.26625(11) 0.0362(7) Uani 1 1 d .
C33 C 0.3027(3) -0.05420(17) 0.23016(13) 0.0423(8) Uani 1 1 d .
C34 C 0.2438(3) -0.01731(17) 0.19611(11) 0.0371(8) Uani 1 1 d .
C35 C 0.2553(3) 0.04737(16) 0.19858(10) 0.0310(7) Uani 1 1 d .
C36 C 0.2903(3) 0.21688(14) 0.18079(10) 0.0273(6) Uani 1 1 d .
C37 C 0.3263(3) 0.20068(14) 0.14194(10) 0.0286(6) Uani 1 1 d .
C38 C 0.2825(3) 0.22577(15) 0.10077(10) 0.0317(7) Uani 1 1 d .
C39 C 0.1945(3) 0.26901(15) 0.09662(11) 0.0338(7) Uani 1 1 d .
C40 C 0.1550(3) 0.28727(14) 0.13394(12) 0.0331(7) Uani 1 1 d .
C41 C 0.2029(3) 0.26152(15) 0.17468(11) 0.0301(7) Uani 1 1 d .
C1S C 0.4774(7) 0.4842(5) 0.2310(2) 0.043(2) Uani 0.50 1 d P
C2S C 0.4061(9) 0.4661(6) 0.1943(3) 0.070(3) Uani 0.50 1 d P
C3S C 0.4808(11) 0.4109(5) 0.2273(3) 0.068(3) Uani 0.50 1 d P
C4S C 0.4045(10) 0.3974(5) 0.1994(3) 0.063(3) Uani 0.50 1 d P
C5S C 0.4617(11) 0.3743(5) 0.2384(3) 0.069(3) Uani 0.50 1 d P
C6S C 0.4398(13) 0.5117(6) 0.2104(9) 0.154(11) Uani 0.50 1 d P
F1 F 0.5000 0.18188(11) 0.2500 0.0269(5) Uani 1 2 d S
F2 F 0.45757(16) 0.26492(9) 0.32319(7) 0.0378(4) Uani 1 1 d .
F3 F 0.36399(17) 0.29951(10) 0.39227(7) 0.0428(5) Uani 1 1 d .
F4 F 0.14784(17) 0.26510(9) 0.39579(6) 0.0384(5) Uani 1 1 d .
F5 F 0.02561(16) 0.19288(10) 0.32993(7) 0.0400(5) Uani 1 1 d .
F6 F 0.12004(16) 0.15653(10) 0.26069(6) 0.0382(4) Uani 1 1 d .
F7 F 0.44732(16) 0.06572(9) 0.30299(6) 0.0364(4) Uani 1 1 d .
F8 F 0.4283(2) -0.06092(11) 0.29968(7) 0.0556(6) Uani 1 1 d .
F9 F 0.2939(2) -0.11738(10) 0.22759(9) 0.0630(7) Uani 1 1 d .
F10 F 0.1769(2) -0.04505(11) 0.16141(7) 0.0514(6) Uani 1 1 d .
F11 F 0.19468(17) 0.08097(10) 0.16419(6) 0.0415(5) Uani 1 1 d .
F12 F 0.41066(17) 0.15710(9) 0.14400(6) 0.0364(4) Uani 1 1 d .
F13 F 0.32324(19) 0.20879(9) 0.06438(6) 0.0422(5) Uani 1 1 d .
F14 F 0.14728(19) 0.29175(10) 0.05652(7) 0.0471(5) Uani 1 1 d .
F15 F 0.06780(18) 0.32828(10) 0.13026(8) 0.0464(5) Uani 1 1 d .
F16 F 0.15912(17) 0.28071(9) 0.20972(7) 0.0403(5) Uani 1 1 d .
Zr1 Zr 0.68761(2) 0.029598(13) 0.039683(9) 0.02387(9) Uani 1 1 d .

loop_
_atom_site_aniso_label
_atom_site_aniso_U_11
_atom_site_aniso_U_22
_atom_site_aniso_U_33
_atom_site_aniso_U_23
_atom_site_aniso_U_13
_atom_site_aniso_U_12
Al1 0.0253(4) 0.0275(5) 0.0213(4) -0.0008(3) 0.0058(3) 0.0002(4)
C1 0.0376(18) 0.0432(19) 0.0364(18) 0.0116(15) 0.0126(15) 0.0029(15)
C2 0.029(2) 0.046(3) 0.028(2) -0.008(2) 0.0063(18) 0.001(2)
C3 0.0453(19) 0.0351(17) 0.0279(16) -0.0121(13) 0.0143(14) -0.0143(15)
C4 0.057(2) 0.041(2) 0.0388(19) -0.0172(16) 0.0290(18) -0.0140(17)
C5 0.0407(19) 0.0305(17) 0.061(2) -0.0156(16) 0.0279(18) -0.0035(15)
C6 0.0391(18) 0.0213(15) 0.053(2) -0.0030(14) 0.0182(16) 0.0013(13)
C7 0.0398(18) 0.0237(15) 0.0340(16) -0.0066(12) 0.0152(14) -0.0066(13)
C8 0.0322(16) 0.0242(15) 0.0313(16) -0.0040(12) 0.0111(13) -0.0037(12)
C9 0.0356(17) 0.0324(17) 0.0355(17) -0.0059(13) 0.0093(14) -0.0078(14)
C10 0.0412(18) 0.0268(15) 0.0370(17) 0.0008(13) 0.0163(15) -0.0036(14)
C11 0.0273(15) 0.0261(15) 0.0263(14) -0.0008(12) 0.0097(12) -0.0010(12)
C12 0.0270(15) 0.0282(15) 0.0249(14) -0.0018(12) 0.0093(12) -0.0011(12)
C13 0.0259(15) 0.0326(16) 0.0310(16) -0.0033(13) 0.0019(12) -0.0004(12)
C14 0.0329(17) 0.0324(17) 0.0330(16) 0.0025(13) 0.0004(13) 0.0046(13)
C15 0.0361(17) 0.0250(15) 0.0383(18) 0.0021(13) 0.0074(14) 0.0039(13)
C16 0.0317(16) 0.0254(15) 0.0298(15) -0.0015(12) 0.0073(13) -0.0001(12)
C17 0.0287(15) 0.0271(14) 0.0231(14) -0.0018(11) 0.0087(12) 0.0004(12)
C18 0.0241(14) 0.0294(15) 0.0248(14) -0.0003(11) 0.0086(12) 0.0015(11)
C19 0.0323(16) 0.0301(16) 0.0241(14) -0.0042(12) 0.0096(12) 0.0009(12)
C20 0.0312(16) 0.0428(19) 0.0257(15) -0.0025(13) 0.0050(13) -0.0001(14)
C21 0.0370(18) 0.0415(19) 0.0256(15) 0.0072(14) 0.0038(13) 0.0063(15)
C22 0.0366(17) 0.0297(16) 0.0294(16) 0.0061(13) 0.0104(13) 0.0018(13)
C23 0.0269(14) 0.0284(14) 0.0239(14) 0.0019(12) 0.0106(12) 0.0005(12)
C24 0.0270(15) 0.0278(15) 0.0231(14) 0.0004(11) 0.0056(12) 0.0006(12)
C25 0.0262(14) 0.0260(15) 0.0317(15) -0.0012(12) 0.0081(12) -0.0006(12)
C26 0.0359(17) 0.0254(15) 0.0278(15) -0.0052(12) 0.0065(13) -0.0012(13)
C27 0.0358(16) 0.0274(15) 0.0264(15) -0.0008(12) 0.0135(13) 0.0030(13)
C28 0.0255(15) 0.0329(16) 0.0281(15) 0.0026(12) 0.0094(12) 0.0004(12)
C29 0.0286(15) 0.0299(15) 0.0207(13) -0.0021(12) 0.0027(12) 0.0002(12)
C30 0.0270(15) 0.0298(15) 0.0242(14) 0.0005(12) 0.0087(12) 0.0013(12)
C31 0.0334(16) 0.0343(17) 0.0213(14) -0.0009(12) 0.0064(12) -0.0035(13)
C32 0.0422(19) 0.0332(17) 0.0330(17) 0.0074(14) 0.0063(14) 0.0018(15)
C33 0.053(2) 0.0283(17) 0.046(2) 0.0019(15) 0.0098(18) -0.0055(16)
C34 0.0392(18) 0.0396(19) 0.0320(17) -0.0064(14) 0.0058(14) -0.0114(15)
C35 0.0301(16) 0.0353(17) 0.0267(15) 0.0006(13) 0.0029(13) -0.0031(13)
C36 0.0271(15) 0.0286(15) 0.0257(14) -0.0010(12) 0.0039(12) -0.0022(12)
C37 0.0331(16) 0.0249(15) 0.0276(15) -0.0001(12) 0.0057(13) 0.0009(12)
C38 0.0421(18) 0.0262(15) 0.0265(15) -0.0010(12) 0.0060(13) -0.0065(13)
C39 0.0404(18) 0.0272(16) 0.0300(16) 0.0083(13) -0.0024(14) -0.0065(14)
C40 0.0303(16) 0.0230(15) 0.0449(19) 0.0057(13) 0.0045(14) -0.0015(12)
C41 0.0300(16) 0.0283(15) 0.0336(16) -0.0021(13) 0.0101(13) -0.0049(13)
C1S 0.035(4) 0.082(8) 0.014(3) -0.005(4) 0.010(3) -0.015(4)
C2S 0.070(6) 0.102(9) 0.036(4) -0.004(5) 0.003(4) 0.000(6)
C3S 0.099(8) 0.057(6) 0.050(6) 0.004(5) 0.022(6) -0.016(6)
C4S 0.096(7) 0.060(6) 0.031(4) -0.003(4) 0.011(5) -0.022(5)
C5S 0.101(10) 0.060(6) 0.052(7) -0.004(5) 0.031(6) -0.009(5)
C6S 0.081(11) 0.056(8) 0.36(3) -0.103(13) 0.120(15) -0.024(7)
F1 0.0256(12) 0.0308(13) 0.0256(12) 0.000 0.0081(10) 0.000
F2 0.0313(10) 0.0386(11) 0.0453(11) -0.0109(9) 0.0117(9) -0.0096(8)
F3 0.0460(12) 0.0442(12) 0.0384(11) -0.0189(9) 0.0090(9) -0.0102(9)
F4 0.0458(11) 0.0414(11) 0.0325(10) -0.0070(8) 0.0192(9) 0.0022(9)
F5 0.0282(10) 0.0540(12) 0.0412(11) -0.0072(9) 0.0146(8) -0.0048(9)
F6 0.0303(10) 0.0520(12) 0.0316(10) -0.0129(9) 0.0046(8) -0.0055(9)
F7 0.0396(11) 0.0445(11) 0.0230(9) -0.0003(8) 0.0012(8) -0.0035(9)
F8 0.0726(16) 0.0424(12) 0.0458(13) 0.0177(10) -0.0033(11) 0.0032(11)
F9 0.0908(19) 0.0271(11) 0.0680(16) 0.0012(10) 0.0082(14) -0.0099(11)
F10 0.0597(14) 0.0480(13) 0.0418(12) -0.0105(10) -0.0019(10) -0.0180(11)
F11 0.0432(11) 0.0426(11) 0.0330(10) 0.0027(8) -0.0064(9) -0.0037(9)
F12 0.0452(11) 0.0352(10) 0.0296(9) -0.0018(8) 0.0096(8) 0.0108(9)
F13 0.0681(14) 0.0361(10) 0.0236(9) -0.0010(8) 0.0117(9) -0.0009(10)
F14 0.0588(14) 0.0407(11) 0.0353(11) 0.0124(9) -0.0068(10) -0.0022(10)
F15 0.0388(11) 0.0385(11) 0.0610(14) 0.0151(10) 0.0079(10) 0.0112(9)
F16 0.0432(11) 0.0401(11) 0.0417(11) 0.0015(9) 0.0184(9) 0.0106(9)
Zr1 0.02615(15) 0.02420(15) 0.02238(14) -0.00110(11) 0.00754(11) -0.00130(11)

loop_
_atom_type_symbol
_atom_type_description
_atom_type_scat_dispersion_real
_atom_type_scat_dispersion_imag
_atom_type_scat_source
C C 0.0033 0.0016 'International Tables Vol C Tables 4.2.6.8 and 6.1.1.4'
H H 0.0000 0.0000 'International Tables Vol C Tables 4.2.6.8 and 6.1.1.4'
F F 0.0171 0.0103 'International Tables Vol C Tables 4.2.6.8 and 6.1.1.4'
Al Al 0.0645 0.0514 'International Tables Vol C Tables 4.2.6.8 and 6.1.1.4'
Zr Zr -2.9673 0.5597 'International Tables Vol C Tables 4.2.6.8 and 6.1.1.4'

loop_
_geom_angle_atom_site_label_1
_geom_angle_atom_site_label_2
_geom_angle_atom_site_label_3
_geom_angle
_geom_angle_site_symmetry_1
_geom_angle_site_symmetry_3
F1 Al1 C24 105.60(10) . .
F1 Al1 C36 107.23(11) . .
C24 Al1 C36 114.35(13) . .
F1 Al1 C30 104.61(12) . .
C24 Al1 C30 111.32(13) . .
C36 Al1 C30 112.88(13) . .
Zr1 C2 Zr1 180.0 5_655 .
C4 C3 C7 108.9(3) . .
C4 C3 Zr1 77.08(19) . .
C7 C3 Zr1 72.75(17) . .
C5 C4 C3 107.9(3) . .
C5 C4 Zr1 74.14(19) . .
C3 C4 Zr1 70.06(17) . .
C4 C5 C6 108.6(3) . .
C4 C5 Zr1 74.2(2) . .
C6 C5 Zr1 70.48(18) . .
C7 C6 C5 108.3(3) . .
C7 C6 Zr1 72.39(18) . .
C5 C6 Zr1 76.51(19) . .
C6 C7 C3 106.2(3) . .
C6 C7 C8 125.0(3) . .
C3 C7 C8 125.2(3) . .
C6 C7 Zr1 73.93(18) . .
C3 C7 Zr1 73.39(17) . .
C8 C7 Zr1 101.31(18) . .
C7 C8 C10 111.4(3) . .
C7 C8 C9 111.7(3) . .
C10 C8 C9 106.9(3) . .
C7 C8 C11 99.5(2) . .
C10 C8 C11 114.4(3) . .
C9 C8 C11 113.0(3) . .
C12 C11 C23 106.5(2) . .
C12 C11 C8 126.6(3) . .
C23 C11 C8 125.4(3) . .
C12 C11 Zr1 77.69(16) . .
C23 C11 Zr1 76.01(16) . .
C8 C11 Zr1 101.33(18) . .
C13 C12 C17 116.6(3) . .
C13 C12 C11 134.3(3) . .
C17 C12 C11 109.1(3) . .
C13 C12 Zr1 118.6(2) . .
C17 C12 Zr1 77.60(17) . .
C11 C12 Zr1 68.54(16) . .
C14 C13 C12 120.1(3) . .
C13 C14 C15 121.8(3) . .
C16 C15 C14 120.9(3) . .
C15 C16 C17 118.5(3) . .
C16 C17 C18 130.1(3) . .
C16 C17 C12 122.1(3) . .
C18 C17 C12 107.7(3) . .
C16 C17 Zr1 121.7(2) . .
C18 C17 Zr1 73.92(16) . .
C12 C17 Zr1 70.15(16) . .
C19 C18 C17 130.4(3) . .
C19 C18 C23 121.4(3) . .
C17 C18 C23 108.1(3) . .
C19 C18 Zr1 124.6(2) . .
C17 C18 Zr1 74.48(16) . .
C23 C18 Zr1 68.87(15) . .
C20 C19 C18 119.3(3) . .
C19 C20 C21 120.1(3) . .
C22 C21 C20 122.4(3) . .
C21 C22 C23 119.7(3) . .
C22 C23 C18 116.8(3) . .
C22 C23 C11 134.5(3) . .
C18 C23 C11 108.6(3) . .
C22 C23 Zr1 114.9(2) . .
C18 C23 Zr1 78.60(16) . .
C11 C23 Zr1 69.74(15) . .
C25 C24 C29 114.3(3) . .
C25 C24 Al1 129.4(2) . .
C29 C24 Al1 116.2(2) . .
F2 C25 C24 119.8(3) . .
F2 C25 C26 116.3(3) . .
C24 C25 C26 123.9(3) . .
F3 C26 C27 119.6(3) . .
F3 C26 C25 121.5(3) . .
C27 C26 C25 118.9(3) . .
F4 C27 C28 120.2(3) . .
F4 C27 C26 119.6(3) . .
C28 C27 C26 120.1(3) . .
F5 C28 C27 119.7(3) . .
F5 C28 C29 121.8(3) . .
C27 C28 C29 118.4(3) . .
F6 C29 C28 117.3(3) . .
F6 C29 C24 118.4(3) . .
C28 C29 C24 124.4(3) . .
C35 C30 C31 113.8(3) . .
C35 C30 Al1 125.8(2) . .
C31 C30 Al1 120.4(2) . .
F7 C31 C32 116.8(3) . .
F7 C31 C30 118.5(3) . .
C32 C31 C30 124.6(3) . .
F8 C32 C33 120.6(3) . .
F8 C32 C31 120.8(3) . .
C33 C32 C31 118.5(3) . .
F9 C33 C32 120.6(3) . .
F9 C33 C34 119.6(3) . .
C32 C33 C34 119.8(3) . .
F10 C34 C35 121.2(3) . .
F10 C34 C33 119.6(3) . .
C35 C34 C33 119.2(3) . .
F11 C35 C34 116.4(3) . .
F11 C35 C30 119.6(3) . .
C34 C35 C30 124.1(3) . .
C37 C36 C41 113.7(3) . .
C37 C36 Al1 121.7(2) . .
C41 C36 Al1 124.2(2) . .
F12 C37 C38 116.7(3) . .
F12 C37 C36 118.7(3) . .
C38 C37 C36 124.6(3) . .
F13 C38 C37 121.5(3) . .
F13 C38 C39 119.4(3) . .
C37 C38 C39 119.1(3) . .
F14 C39 C40 120.8(3) . .
F14 C39 C38 120.0(3) . .
C40 C39 C38 119.2(3) . .
F15 C40 C39 119.9(3) . .
F15 C40 C41 120.6(3) . .
C39 C40 C41 119.5(3) . .
F16 C41 C40 116.5(3) . .
F16 C41 C36 119.6(3) . .
C40 C41 C36 123.8(3) . .
Al1 F1 Al1 167.10(16) . 2_655
C1 Zr1 C2 92.35(10) . .
C1 Zr1 C11 122.49(12) . .
C2 Zr1 C11 132.42(7) . .
C1 Zr1 C7 120.65(13) . .
C2 Zr1 C7 133.18(8) . .
C11 Zr1 C7 57.83(10) . .
C1 Zr1 C3 87.50(13) . .
C2 Zr1 C3 137.95(8) . .
C11 Zr1 C3 79.89(10) . .
C7 Zr1 C3 33.86(11) . .
C1 Zr1 C6 134.77(13) . .
C2 Zr1 C6 99.52(8) . .
C11 Zr1 C6 79.06(10) . .
C7 Zr1 C6 33.68(11) . .
C3 Zr1 C6 55.20(12) . .
C1 Zr1 C23 137.71(12) . .
C2 Zr1 C23 98.19(7) . .
C11 Zr1 C23 34.25(10) . .
C7 Zr1 C23 79.67(10) . .
C3 Zr1 C23 109.85(10) . .
C6 Zr1 C23 83.65(11) . .
C1 Zr1 C5 106.04(13) . .
C2 Zr1 C5 86.10(9) . .
C11 Zr1 C5 110.28(10) . .
C7 Zr1 C5 55.06(11) . .
C3 Zr1 C5 53.96(13) . .
C6 Zr1 C5 33.01(11) . .
C23 Zr1 C5 115.42(11) . .
C1 Zr1 C4 80.53(13) . .
C2 Zr1 C4 105.76(9) . .
C11 Zr1 C4 110.76(11) . .
C7 Zr1 C4 55.21(11) . .
C3 Zr1 C4 32.86(11) . .
C6 Zr1 C4 54.24(12) . .
C23 Zr1 C4 133.92(11) . .
C5 Zr1 C4 31.68(13) . .
C1 Zr1 C12 90.01(11) . .
C2 Zr1 C12 135.88(7) . .
C11 Zr1 C12 33.78(10) . .
C7 Zr1 C12 80.49(10) . .
C3 Zr1 C12 86.16(11) . .
C6 Zr1 C12 109.57(10) . .
C23 Zr1 C12 54.79(10) . .
C5 Zr1 C12 135.07(11) . .
C4 Zr1 C12 118.05(11) . .
C1 Zr1 C18 109.38(12) . .
C2 Zr1 C18 84.69(6) . .
C11 Zr1 C18 55.29(9) . .
C7 Zr1 C18 110.42(10) . .
C3 Zr1 C18 134.63(10) . .
C6 Zr1 C18 115.05(10) . .
C23 Zr1 C18 32.53(9) . .
C5 Zr1 C18 143.68(11) . .
C4 Zr1 C18 165.61(10) . .
C12 Zr1 C18 53.34(9) . .
C1 Zr1 C17 83.92(11) . .
C2 Zr1 C17 104.37(7) . .
C11 Zr1 C17 55.19(9) . .
C7 Zr1 C17 110.85(10) . .
C3 Zr1 C17 117.39(11) . .
C6 Zr1 C17 133.26(10) . .
C23 Zr1 C17 53.79(9) . .
C5 Zr1 C17 165.45(10) . .
C4 Zr1 C17 146.48(12) . .
C12 Zr1 C17 32.25(9) . .
C18 Zr1 C17 31.60(9) . .

loop_
_geom_bond_atom_site_label_1
_geom_bond_atom_site_label_2
_geom_bond_distance
_geom_bond_site_symmetry_2
Al1 F1 1.7945(9) .
Al1 C24 1.983(3) .
Al1 C36 1.986(3) .
Al1 C30 1.993(3) .
C1 Zr1 2.248(3) .
C2 Zr1 2.4178(3) 5_655
C2 Zr1 2.4179(3) .
C3 C4 1.415(5) .
C3 C7 1.425(5) .
C3 Zr1 2.451(3) .
C4 C5 1.387(6) .
C4 Zr1 2.541(3) .
C5 C6 1.423(5) .
C5 Zr1 2.541(3) .
C6 C7 1.421(5) .
C6 Zr1 2.463(3) .
C7 C8 1.530(4) .
C7 Zr1 2.443(3) .
C8 C10 1.530(4) .
C8 C9 1.532(4) .
C8 C11 1.553(4) .
C11 C12 1.449(4) .
C11 C23 1.455(4) .
C11 Zr1 2.425(3) .
C12 C13 1.426(4) .
C12 C17 1.444(4) .
C12 Zr1 2.546(3) .
C13 C14 1.371(4) .
C14 C15 1.406(5) .
C15 C16 1.368(4) .
C16 C17 1.406(4) .
C17 C18 1.437(4) .
C17 Zr1 2.643(3) .
C18 C19 1.413(4) .
C18 C23 1.446(4) .
C18 Zr1 2.636(3) .
C19 C20 1.365(5) .
C20 C21 1.410(5) .
C21 C22 1.373(5) .
C22 C23 1.429(4) .
C23 Zr1 2.508(3) .
C24 C25 1.375(4) .
C24 C29 1.387(4) .
C25 F2 1.357(3) .
C25 C26 1.379(4) .
C26 F3 1.344(4) .
C26 C27 1.377(4) .
C27 F4 1.350(3) .
C27 C28 1.374(4) .
C28 F5 1.342(3) .
C28 C29 1.375(4) .
C29 F6 1.354(3) .
C30 C35 1.385(4) .
C30 C31 1.388(4) .
C31 F7 1.363(3) .
C31 C32 1.379(4) .
C32 F8 1.345(4) .
C32 C33 1.374(5) .
C33 F9 1.339(4) .
C33 C34 1.381(5) .
C34 F10 1.336(4) .
C34 C35 1.373(5) .
C35 F11 1.358(4) .
C36 C37 1.387(4) .
C36 C41 1.393(4) .
C37 F12 1.358(4) .
C37 C38 1.376(4) .
C38 F13 1.351(4) .
C38 C39 1.380(5) .
C39 F14 1.339(4) .
C39 C40 1.377(5) .
C40 F15 1.343(4) .
C40 C41 1.381(5) .
C41 F16 1.347(4) .
F1 Al1 1.7945(9) 2_655
